data_4030187
loop_
_publ_author_name
'Adenis, Claire'
'Ilivier-Fourcade, Josette'
'Jumas, Jean-Claude'
'Philippot, Etienne'

_publ_section_title
;
 Structural study of In6Sn8S19, a mixed valence tin phase in the ternary
 system In-Sn-S
;
_journal_name_full 'European Journal of Solid State and Inorganic Chemistry'
_journal_page_first 413
_journal_page_last 423
_journal_volume 25
_journal_year 1988
_chemical_formula_sum 'In6 S19 Sn8'
_chemical_formula_weight 2247.93
_space_group_IT_number 12
_symmetry_cell_setting monoclinic
_symmetry_Int_Tables_number 12
_symmetry_space_group_name_Hall '-C 2y'
_symmetry_space_group_name_H-M 'C 1 2/m 1'
_cell_angle_alpha 90
_cell_angle_beta 121.85(2)
_cell_angle_gamma 90
_cell_formula_units_Z 4
_cell_length_a 29.253(6)
_cell_length_b 3.819(1)
_cell_length_c 15.528(4)
_cell_volume 1473.5(7)
_diffrn_ambient_temperature 293
_diffrn_radiation_probe x-ray
_diffrn_radiation_type MoK\a
_diffrn_radiation_wavelength 0.71069
_exptl_absorpt_coefficient_mu 12.591
_exptl_crystal_density_diffrn 5.066
_exptl_crystal_F_000 1996
_refine_ls_number_reflns 1403
_refine_ls_R_factor_gt 0.055
_cod_data_source_file EJSSIC-1988-25-413-423.cif
_cod_data_source_block In6Sn8S19
_cod_original_cell_volume 1473.6(7)
_cod_original_sg_symbol_H-M 'C 2/m'
_cod_database_code 4030187

loop_
_symmetry_equiv_pos_site_id
_symmetry_equiv_pos_as_xyz
1 x,y,z
2 -x,y,-z
3 -x,-y,-z
4 x,-y,z
5 1/2+x,1/2+y,z
6 1/2-x,1/2+y,-z
7 1/2-x,1/2-y,-z
8 1/2+x,1/2-y,z

loop_
_atom_site_label
_atom_site_type_symbol
_atom_site_thermal_displace_type
_atom_site_fract_x
_atom_site_fract_y
_atom_site_fract_z
_atom_site_occupancy
_atom_site_U_iso_or_equiv
Sn1 Sn Uiso 0.41840(10) 0.00000 0.2259(2) 1.000 0.0250(6)
Sn2 Sn Uiso 0.33370(10) 0.00000 0.5997(2) 1.000 0.0276(8)
Sn3 Sn Uiso 0.4468(2) 0.089(2) 0.5222(5) 0.500 0.0231(1)
Sn4 Sn Uiso 0.25644(8) 0.00000 0.10710(10) 0.500 0.0095(5)
Sn5 Sn Uiso 0.20936(8) 0.00000 0.6533(2) 0.500 0.0098(5)
In1 In Uiso 0.01506(8) 0.00000 0.1476(2) 1.000 0.0109(5)
In2 In Uiso 0.60731(8) 0.00000 0.0778(2) 1.000 0.0101(5)
In3 In Uiso 0.25644(8) 0.00000 0.10710(10) 0.500 0.0095(5)
In4 In Uiso 0.20936(8) 0.00000 0.6533(2) 0.500 0.0098(5)
S1 S Uiso 0.2893(3) 0.00000 0.8466(5) 1.000 0.0063(13)
S2 S Uiso 0.4760(3) 0.00000 0.7375(5) 1.000 0.0101(13)
S3 S Uiso 0.3327(3) 0.00000 0.2975(5) 1.000 0.0076(13)
S4 S Uiso 0.1121(3) 0.00000 0.1959(5) 1.000 0.0076(13)
S5 S Uiso 0.0871(3) 0.00000 0.9482(5) 1.000 0.0089(13)
S6 S Uiso 0.50000 0.00000 0.00000 1.000 0.0114(13)
S7 S Uiso 0.2503(3) 0.00000 0.4018(5) 1.000 0.0114(13)
S8 S Uiso 0.1265(3) 0.00000 0.4720(5) 1.000 0.0127(13)
S9 S Uiso 0.0402(3) 0.00000 0.6305(6) 1.000 0.0152(13)
S10 S Uiso 0.1914(3) 0.00000 0.9179(5) 1.000 0.0076(13)

loop_
_atom_type_symbol
_atom_type_description
_atom_type_scat_dispersion_real
_atom_type_scat_dispersion_imag
_atom_type_scat_source
In In -0.7276 1.3100 ' International Tables Vol C Tables 4.2.6.8 and 6.1.1.4'
S S 0.1246 0.1234 ' International Tables Vol C Tables 4.2.6.8 and 6.1.1.4'
Sn Sn -0.6537 1.4246 ' International Tables Vol C Tables 4.2.6.8 and 6.1.1.4'

loop_
_geom_angle_atom_site_label_1
_geom_angle_atom_site_label_2
_geom_angle_atom_site_label_3
_geom_angle
_geom_angle_site_symmetry_1
_geom_angle_site_symmetry_3
_geom_angle_publ_flag
S2 Sn1 S9 82.4(2) 2_656 6_546 yes
S2 Sn1 S9 82.4(2) 2_656 6_556 yes
S9 Sn1 S9 90.46(19) 6_546 6_556 yes
S7 Sn2 S8 82.1(2) . 6_546 yes
S7 Sn2 S8 82.1(2) . 6_556 yes
S8 Sn2 S8 87.6(2) 6_546 6_556 yes
S2 Sn3 S9 77.4(3) . 5_555 yes
S2 Sn3 S8 78.0(3) . 6_556 yes
S2 Sn3 S9 148.3(3) . 6_556 yes
S8 Sn3 S9 101.2(3) 6_556 5_555 yes
S9 Sn3 S9 72.3(3) 5_555 6_556 yes
S8 Sn3 S9 98.9(3) 6_556 6_556 yes
S3 Sn4 S10 173.1(3) . 1_554 yes
S1 Sn4 S3 86.8(2) 6_546 . yes
S3 Sn4 S10 87.2(2) . 6_546 yes
S1 Sn4 S3 86.8(2) 6_556 . yes
S3 Sn4 S10 87.2(2) . 6_556 yes
S1 Sn4 S10 97.9(2) 6_546 1_554 yes
S10 Sn4 S10 88.1(2) 1_554 6_546 yes
S1 Sn4 S10 97.9(2) 6_556 1_554 yes
S10 Sn4 S10 88.1(2) 1_554 6_556 yes
S1 Sn4 S10 86.1(2) 6_546 6_546 yes
S1 Sn4 S1 92.7(2) 6_546 6_556 yes
S1 Sn4 S10 173.9(2) 6_546 6_556 yes
S1 Sn4 S10 173.9(2) 6_556 6_546 yes
S10 Sn4 S10 94.6(2) 6_546 6_556 yes
S1 Sn4 S10 86.1(2) 6_556 6_556 yes
S1 Sn5 S8 175.1(3) . . yes
S1 Sn5 S3 86.5(2) . 6_546 yes
S1 Sn5 S7 95.1(2) . 6_546 yes
S1 Sn5 S3 86.5(2) . 6_556 yes
S1 Sn5 S7 95.1(2) . 6_556 yes
S3 Sn5 S8 90.2(2) 6_546 . yes
S7 Sn5 S8 88.2(2) 6_546 . yes
S3 Sn5 S8 90.2(2) 6_556 . yes
S7 Sn5 S8 88.2(2) 6_556 . yes
S3 Sn5 S7 85.7(2) 6_546 6_546 yes
S3 Sn5 S3 94.7(2) 6_546 6_556 yes
S3 Sn5 S7 178.3(2) 6_546 6_556 yes
S3 Sn5 S7 178.3(2) 6_556 6_546 yes
S7 Sn5 S7 93.8(2) 6_546 6_556 yes
S3 Sn5 S7 85.7(2) 6_556 6_556 yes
S4 In1 S5 164.8(3) . 2_556 yes
S4 In1 S6 84.88(14) . 5_445 yes
S4 In1 S6 84.88(14) . 5_455 yes
S2 In1 S4 96.3(2) 6_546 . yes
S2 In1 S4 96.3(2) 6_556 . yes
S5 In1 S6 83.89(14) 2_556 5_445 yes
S5 In1 S6 83.89(14) 2_556 5_455 yes
S2 In1 S5 93.7(2) 6_546 2_556 yes
S2 In1 S5 93.7(2) 6_556 2_556 yes
S6 In1 S6 84.75(8) 5_445 5_455 yes
S2 In1 S6 88.62(12) 6_546 5_445 yes
S2 In1 S6 173.15(14) 6_556 5_445 yes
S2 In1 S6 173.15(14) 6_546 5_455 yes
S2 In1 S6 88.62(12) 6_556 5_455 yes
S2 In1 S2 98.0(2) 6_546 6_556 yes
S1 In2 S6 179.78(19) 2_656 . yes
S5 In2 S6 85.3(2) 5_544 . yes
S4 In2 S6 86.2(2) 5_545 . yes
S5 In2 S6 85.3(2) 5_554 . yes
S4 In2 S6 86.2(2) 5_555 . yes
S1 In2 S5 94.8(2) 2_656 5_544 yes
S1 In2 S4 93.7(2) 2_656 5_545 yes
S1 In2 S5 94.8(2) 2_656 5_554 yes
S1 In2 S4 93.7(2) 2_656 5_555 yes
S4 In2 S5 84.97(17) 5_545 5_544 yes
S5 In2 S5 94.24(18) 5_544 5_554 yes
S4 In2 S5 171.5(3) 5_555 5_544 yes
S4 In2 S5 171.5(3) 5_545 5_554 yes
S4 In2 S4 94.54(19) 5_545 5_555 yes
S4 In2 S5 84.97(17) 5_555 5_554 yes
S3 In3 S10 173.1(3) . 1_554 yes
S1 In3 S3 86.8(2) 6_546 . yes
S3 In3 S10 87.2(2) . 6_546 yes
S1 In3 S3 86.8(2) 6_556 . yes
S3 In3 S10 87.2(2) . 6_556 yes
S1 In3 S10 97.9(2) 6_546 1_554 yes
S10 In3 S10 88.1(2) 1_554 6_546 yes
S1 In3 S10 97.9(2) 6_556 1_554 yes
S10 In3 S10 88.1(2) 1_554 6_556 yes
S1 In3 S10 86.1(2) 6_546 6_546 yes
S1 In3 S1 92.7(2) 6_546 6_556 yes
S1 In3 S10 173.9(2) 6_546 6_556 yes
S1 In3 S10 173.9(2) 6_556 6_546 yes
S10 In3 S10 94.6(2) 6_546 6_556 yes
S1 In3 S10 86.1(2) 6_556 6_556 yes
S1 In4 S8 175.1(3) . . yes
S1 In4 S3 86.5(2) . 6_546 yes
S1 In4 S7 95.1(2) . 6_546 yes
S1 In4 S3 86.5(2) . 6_556 yes
S1 In4 S7 95.1(2) . 6_556 yes
S3 In4 S8 90.2(2) 6_546 . yes
S7 In4 S8 88.2(2) 6_546 . yes
S3 In4 S8 90.2(2) 6_556 . yes
S7 In4 S8 88.2(2) 6_556 . yes
S3 In4 S7 85.7(2) 6_546 6_546 yes
S3 In4 S3 94.7(2) 6_546 6_556 yes
S3 In4 S7 178.3(2) 6_546 6_556 yes
S3 In4 S7 178.3(2) 6_556 6_546 yes
S7 In4 S7 93.8(2) 6_546 6_556 yes
S3 In4 S7 85.7(2) 6_556 6_556 yes
Sn5 S1 In2 129.0(3) . 2_656 yes
Sn4 S1 Sn5 92.1(2) 6_546 . yes
Sn4 S1 Sn5 92.1(2) 6_556 . yes
In2 S1 In4 129.0(3) 2_656 . yes
Sn4 S1 In4 92.1(2) 6_546 . yes
Sn4 S1 In4 92.1(2) 6_556 . yes
Sn4 S1 In2 120.82(19) 6_546 2_656 yes
Sn4 S1 In2 120.82(19) 6_556 2_656 yes
Sn4 S1 Sn4 92.7(3) 6_546 6_556 yes
Sn1 S2 Sn3 82.1(3) 2_656 . yes
Sn3 S2 Sn3 13.0(2) . 4_555 yes
Sn3 S2 In1 137.2(2) . 6_546 yes
Sn3 S2 In1 124.24(18) . 6_556 yes
Sn1 S2 Sn3 82.1(3) 2_656 4_555 yes
Sn1 S2 In1 99.4(2) 2_656 6_546 yes
Sn1 S2 In1 99.4(2) 2_656 6_556 yes
Sn3 S2 In1 124.24(18) 4_555 6_546 yes
Sn3 S2 In1 137.2(2) 4_555 6_556 yes
In1 S2 In1 98.0(3) 6_546 6_556 yes
Sn4 S3 Sn5 94.5(2) . 6_546 yes
Sn4 S3 Sn5 94.5(2) . 6_556 yes
Sn5 S3 In3 94.5(2) 6_546 . yes
Sn5 S3 In3 94.5(2) 6_556 . yes
Sn5 S3 Sn5 94.7(3) 6_546 6_556 yes
In1 S4 In2 99.0(2) . 5_445 yes
In1 S4 In2 99.0(2) . 5_455 yes
In2 S4 In2 94.5(2) 5_445 5_455 yes
In1 S5 In2 99.8(3) 2_556 5_446 yes
In1 S5 In2 99.8(3) 2_556 5_456 yes
In2 S5 In2 94.2(2) 5_446 5_456 yes
In2 S6 In2 180.00 . 2_655 yes
In1 S6 In2 89.44(7) 5_545 . yes
In1 S6 In2 89.44(7) 5_555 . yes
In1 S6 In2 90.56(7) 6_545 . yes
In1 S6 In2 90.56(7) 6_555 . yes
In1 S6 In2 90.56(7) 5_545 2_655 yes
In1 S6 In2 90.56(7) 5_555 2_655 yes
In1 S6 In2 89.44(7) 6_545 2_655 yes
In1 S6 In2 89.44(7) 6_555 2_655 yes
In1 S6 In1 84.75(6) 5_545 5_555 yes
In1 S6 In1 95.26(6) 5_545 6_545 yes
In1 S6 In1 180.00 5_545 6_555 yes
In1 S6 In1 180.00 5_555 6_545 yes
In1 S6 In1 95.26(6) 5_555 6_555 yes
In1 S6 In1 84.75(6) 6_545 6_555 yes
Sn2 S7 Sn5 94.5(2) . 6_546 yes
Sn2 S7 Sn5 94.5(2) . 6_556 yes
Sn5 S7 Sn5 93.8(3) 6_546 6_556 yes
Sn2 S8 Sn5 95.0(3) 6_546 . yes
Sn3 S8 Sn5 105.7(3) 6_546 . yes
Sn2 S8 Sn5 95.0(3) 6_556 . yes
Sn2 S8 In4 95.0(3) 6_546 . yes
Sn3 S8 In4 105.7(3) 6_546 . yes
Sn2 S8 In4 95.0(3) 6_556 . yes
Sn2 S8 Sn3 97.06(18) 6_546 6_546 yes
Sn2 S8 Sn2 87.6(3) 6_546 6_556 yes
Sn2 S8 Sn3 158.2(3) 6_556 6_546 yes
Sn1 S9 Sn3 88.3(2) 6_546 5_445 yes
Sn3 S9 Sn3 74.1(2) 5_445 6_546 yes
Sn1 S9 Sn3 139.7(4) 6_556 5_445 yes
Sn1 S9 Sn3 95.4(2) 6_546 6_546 yes
Sn1 S9 Sn1 90.5(2) 6_546 6_556 yes
Sn1 S9 Sn3 146.0(4) 6_556 6_546 yes
Sn4 S10 Sn4 91.9(2) 1_556 6_546 yes
Sn4 S10 Sn4 91.9(2) 1_556 6_556 yes
Sn4 S10 Sn4 94.6(3) 6_546 6_556 yes

loop_
_geom_bond_atom_site_label_1
_geom_bond_atom_site_label_2
_geom_bond_distance
_geom_bond_site_symmetry_2
_geom_bond_publ_flag
Sn1 S2 2.831(10) 2_656 yes
Sn1 S9 2.690(6) 6_546 yes
Sn1 S9 2.690(6) 6_556 yes
Sn2 S7 2.736(7) . yes
Sn2 S8 2.759(7) 6_546 yes
Sn2 S8 2.759(7) 6_556 yes
Sn3 S2 3.001(10) . yes
Sn3 S9 2.812(11) 5_555 yes
Sn3 S8 2.697(11) 6_556 yes
Sn3 S9 3.030(10) 6_556 yes
Sn4 S3 2.599(7) . yes
Sn4 S10 2.520(7) 1_554 yes
Sn4 S1 2.640(7) 6_546 yes
Sn4 S10 2.598(7) 6_546 yes
Sn4 S1 2.640(7) 6_556 yes
Sn4 S10 2.598(7) 6_556 yes
Sn5 S1 2.659(7) . yes
Sn5 S8 2.569(8) . yes
Sn5 S3 2.595(7) 6_546 yes
Sn5 S7 2.615(7) 6_546 yes
Sn5 S3 2.595(7) 6_556 yes
Sn5 S7 2.615(7) 6_556 yes
In1 S4 2.525(10) . yes
In1 S5 2.540(9) 2_556 yes
In1 S6 2.833(2) 5_445 yes
In1 S6 2.833(2) 5_455 yes
In1 S2 2.531(5) 6_546 yes
In1 S2 2.531(5) 6_556 yes
In2 S6 2.704(3) . yes
In2 S1 2.604(10) 2_656 yes
In2 S5 2.606(5) 5_544 yes
In2 S4 2.600(5) 5_545 yes
In2 S5 2.606(5) 5_554 yes
In2 S4 2.600(5) 5_555 yes
In3 S3 2.599(7) . yes
In3 S10 2.520(7) 1_554 yes
In3 S1 2.640(7) 6_546 yes
In3 S10 2.598(7) 6_546 yes
In3 S1 2.640(7) 6_556 yes
In3 S10 2.598(7) 6_556 yes
In4 S1 2.659(7) . yes
In4 S8 2.569(8) . yes
In4 S3 2.595(7) 6_546 yes
In4 S7 2.615(7) 6_546 yes
In4 S3 2.595(7) 6_556 yes
In4 S7 2.615(7) 6_556 yes
